data_2010120
loop_
_publ_author_name
'Nguyen-Huy Dung'
'Rodier, N.'
'Viossat, B.'
'Lancelot, J.C.'

_publ_section_title
;
 Sels de <i>S</i>,<i>S</i>'-(alcane-\a,\w-diyle)bis(thiouronium). II.
 T\'etrachloroplatinate(II) de
 <i>S</i>,<i>S</i>'-(butane-1,4-diyle)bis(thiouronium) monohydrate
;
_journal_issue 10
_journal_name_full 'Acta Crystallographica Section C'
_journal_page_first 1574
_journal_page_last 1576
_journal_paper_doi 10.1107/S010827019400168X
_journal_volume 50
_journal_year 1994
_chemical_formula_sum 'C6 H18 Cl4 N4 O Pt S2'
_chemical_formula_weight 563.3
_space_group_IT_number 2
_symmetry_cell_setting triclinic
_symmetry_space_group_name_Hall '-P 1'
_symmetry_space_group_name_H-M 'P -1'
_atom_type_scat_source IntTabIV
_cell_angle_alpha 98.28(2)
_cell_angle_beta 119.64(2)
_cell_angle_gamma 113.26(2)
_cell_formula_units_Z 1
_cell_length_a 7.709(3)
_cell_length_b 7.333(2)
_cell_length_c 10.819(4)
_cell_measurement_reflns_used 25
_cell_measurement_temperature 292
_cell_measurement_theta_max 16.90
_cell_measurement_theta_min 9.06
_cell_volume 442.1(3)
_diffrn_measurement_device 'Enraf-Nonius CAD-4'
_diffrn_measurement_method \q-2\q
_diffrn_radiation_type MoK\=\a
_diffrn_radiation_wavelength 0.7107
_diffrn_reflns_limit_h_max 8
_diffrn_reflns_limit_h_min -9
_diffrn_reflns_limit_k_max 9
_diffrn_reflns_limit_k_min 0
_diffrn_reflns_limit_l_max 12
_diffrn_reflns_limit_l_min -13
_diffrn_reflns_number 1723
_diffrn_reflns_theta_max 26
_diffrn_standards_decay_% 'non significative'
_diffrn_standards_interval_time 120
_diffrn_standards_number 3
_exptl_absorpt_coefficient_mu 8.85
_exptl_absorpt_correction_type none
_exptl_crystal_colour orang\'ee
_exptl_crystal_density_diffrn 2.12
_exptl_crystal_density_meas 2.16
_exptl_crystal_density_method 'flottaison dans ?'
_exptl_crystal_description plaquette
_exptl_crystal_size_max 0.25
_exptl_crystal_size_mid 0.20
_exptl_crystal_size_min 0.09
_refine_diff_density_max 1.7(2)
_refine_diff_density_min -1.7(2)
_refine_ls_extinction_coef 5E-7(1)
_refine_ls_extinction_method 'Stout & Jensen (1968)'
_refine_ls_goodness_of_fit_obs 1.54
_refine_ls_hydrogen_treatment noref
_refine_ls_number_parameters 89
_refine_ls_number_reflns 1703
_refine_ls_R_factor_obs 0.031
_refine_ls_shift/esd_max 0.01
_refine_ls_structure_factor_coef F
_refine_ls_weighting_details 'w = 1/\s^2^(F~o~)'
_refine_ls_weighting_scheme calc
_refine_ls_wR_factor_obs 0.039
_reflns_number_observed 1703
_reflns_number_total 1723
_reflns_observed_criterion I>=3\s(I)
_cod_data_source_file pa1087.cif
_cod_data_source_block pa1087a
_cod_depositor_comments
;
 Added _atom_site_type_symbol label and values.

 Antanas Vaitkus
 2013-04-09

The following automatic conversions were performed:

'_refine_ls_weighting_scheme' value '1/\s^2^(F~o~)' was changed to
'calc'. New tag '_refine_ls_weighting_details' was created. The value
of the new tag was set to 'w = 1/\s^2^(F~o~)'.

Automatic conversion script
Id: cif_fix_values 3143 2015-03-26 13:38:13Z robertas 
;
_cod_original_cell_volume 442.1(4)
_cod_database_code 2010120

loop_
_symmetry_equiv_pos_as_xyz
x,y,z
-x,-y,-z

loop_
_atom_site_label
_atom_site_type_symbol
_atom_site_fract_x
_atom_site_fract_y
_atom_site_fract_z
_atom_site_U_iso_or_equiv
Pt Pt .0000 .0000 .0000 .03058(5)
Cl(1) Cl .2267(2) .1733(3) .2691(2) .0474(3)
Cl(2) Cl .2580(2) -.0990(3) .0220(2) .0600(3)
S S .1858(2) .3139(2) .6069(2) .0394(3)
C(1) C .2223(8) .3864(8) .7880(6) .0360(10)
C(2) C .4748(8) .4603(9) .9192(5) .0360(10)
C(11) C -.1078(8) .2223(8) .4634(6) .0310(10)
N(12) N -.2541(7) .2120(8) .4937(5) .0450(10)
N(13) N -.1730(8) .1677(8) .3195(5) .0450(10)
Ow O .7499(8) .3487(9) .7496(6) .0840(10)
H(1) H .110 .259 .785 3.8
H'(1) H .191 .498 .803 3.8
H(2) H .583 .577 .916 3.7
H'(2) H .495 .341 .905 3.7
H(12) H -.197 .270 .596 4.8
H'(12) H -.432 .145 .402 4.8
H(13) H -.061 .188 .305 4.8
H'(13) H -.314 .125 .234 4.8
H(Ow) H .803 .500 .777 7.5
H'(Ow) H .783 .332 .832 7.5

loop_
_geom_angle_atom_site_label_1
_geom_angle_atom_site_label_2
_geom_angle_atom_site_label_3
_geom_angle_site_symmetry_3
_geom_angle
_geom_angle_publ_flag
Cl(1) Pt Cl(2) . 90.65(6) yes
C(1) S C(11) . 104.3(3) yes
S C(1) C(2) . 107.1(5) yes
C(1) C(2) C(2) 2_667 110.2(6) yes
S C(11) N(12) . 123.5(4) yes
S C(11) N(13) . 115.0(6) yes
N(12) C(11) N(13) . 121.5(5) yes

loop_
_geom_bond_atom_site_label_1
_geom_bond_atom_site_label_2
_geom_bond_site_symmetry_1
_geom_bond_site_symmetry_2
_geom_bond_distance
_geom_bond_publ_flag
Pt Cl(1) . . 2.3010(10) yes
Pt Cl(2) . . 2.294(2) yes
S C(1) . . 1.799(7) yes
S C(11) . . 1.734(5) yes
C(1) C(2) . . 1.520(7) yes
C(2) C(2) . 2_667 1.549(9) yes
C(11) N(12) . . 1.300(10) yes
C(11) N(13) . . 1.313(9) yes
C(1) H(1) . . 0.97 no
C(1) H'(1) . . 0.96 no
C(2) H(2) . . 0.95 no
C(2) H'(2) . . 0.95 no
Ow H(Ow) . . 0.96 no
Ow H'(Ow) . . 0.84 no
N(11) H(11) . . 0.91 no
N(11) H'(11) . . 1.04 no
N(12) H(12) . . 0.92 no
N(12) H'(12) . . 0.89 no

loop_
_geom_torsion_atom_site_label_1
_geom_torsion_atom_site_label_2
_geom_torsion_atom_site_label_3
_geom_torsion_atom_site_label_4
_geom_torsion_site_symmetry_4
_geom_torsion
_geom_torsion_publ_flag
C(11) S C(1) C(2) . 177.9(4) yes
C(1) S C(11) N(12) . -1.1(6) yes
C(1) S C(11) N(13) . 177.4(5) yes
S C(1) C(2) C(2) 2_667 176.4(4) yes
